data_7038147
loop_
_publ_author_name
'Ara, Irene'
'Forni\'es, Juan'
'Ib\'a\~nez, Susana'
'Mastrorilli, Piero'
'Todisco, Stefano'
'Gallo, Vito'

_publ_section_title
;
 Polynuclear platinum phosphanido/phosphinito complexes: formation of P-O
 and P-O-P bonds through reductive coupling processes.
;
_journal_issue 5
_journal_name_full 'Dalton transactions (Cambridge, England : 2003)'
_journal_page_first 2156
_journal_page_last 2171
_journal_paper_doi 10.1039/c5dt02593a
_journal_volume 45
_journal_year 2016
_chemical_formula_moiety 'C65 H47 F10 O3 P4 Pt3, C16 H36 N, C3 H6 O'
_chemical_formula_sum 'C84 H89 F10 N O4 P4 Pt3'
_chemical_formula_weight 2075.71
_chemical_name_systematic
; 
 ? 
;
_space_group_IT_number 2
_symmetry_cell_setting triclinic
_symmetry_space_group_name_Hall '-P 1'
_symmetry_space_group_name_H-M 'P -1'
_atom_sites_solution_hydrogens geom
_atom_sites_solution_primary direct
_atom_sites_solution_secondary difmap
_audit_creation_method SHELXL-97
_audit_update_record
;
2015-10-22 deposited with the CCDC.
2015-10-29 downloaded from the CCDC.
;
_cell_angle_alpha 81.2260(10)
_cell_angle_beta 82.8610(10)
_cell_angle_gamma 86.7750(10)
_cell_formula_units_Z 2
_cell_length_a 12.3303(6)
_cell_length_b 16.2895(7)
_cell_length_c 20.5648(9)
_cell_measurement_reflns_used 9857
_cell_measurement_temperature 100(2)
_cell_measurement_theta_max 28.418
_cell_measurement_theta_min 2.219
_cell_volume 4047.6(3)
_computing_cell_refinement 'SAINT+ 6.02 (Bruker AXS, 1999)'
_computing_data_collection 'SMART v. 5.611 (Bruker AXS, 2000)'
_computing_data_reduction 'SAINT+ 6.02 (Bruker AXS, 1999)'
_computing_molecular_graphics 'XP, SHELXTL v. 6.10 (Bruker, 2000)'
_computing_publication_material 'XCIF, SHELXTL v. 6.10 (Bruker, 2000)'
_computing_structure_refinement 'SHELXL-97 (Sheldrick, 1997)'
_computing_structure_solution 'SHELXS-97 (Sheldrick, 1990)'
_diffrn_ambient_temperature 100(2)
_diffrn_detector_area_resol_mean 8.26
_diffrn_measured_fraction_theta_full 0.995
_diffrn_measured_fraction_theta_max 0.995
_diffrn_measurement_device_type 'Bruker SMART APEX CCD system'
_diffrn_measurement_method '\w rotations with narrow frames'
_diffrn_radiation_monochromator graphite
_diffrn_radiation_source 'fine-focus sealed tube'
_diffrn_radiation_type MoK\a
_diffrn_radiation_wavelength 0.71073
_diffrn_reflns_av_R_equivalents 0.0264
_diffrn_reflns_av_sigmaI/netI 0.0312
_diffrn_reflns_limit_h_max 15
_diffrn_reflns_limit_h_min -15
_diffrn_reflns_limit_k_max 20
_diffrn_reflns_limit_k_min -20
_diffrn_reflns_limit_l_max 25
_diffrn_reflns_limit_l_min -25
_diffrn_reflns_number 43980
_diffrn_reflns_theta_full 26.00
_diffrn_reflns_theta_max 26.00
_diffrn_reflns_theta_min 1.50
_exptl_absorpt_coefficient_mu 5.323
_exptl_absorpt_correction_T_max 0.7457
_exptl_absorpt_correction_T_min 0.4864
_exptl_absorpt_correction_type multi-scan
_exptl_absorpt_process_details
;
SADABS; Area-Detector Absorption Correction. Bruker-AXS
within SAINT+ package, v. 6.02 (1999).
;
_exptl_crystal_colour colorless
_exptl_crystal_density_diffrn 1.703
_exptl_crystal_density_method 'not measured'
_exptl_crystal_description block
_exptl_crystal_F_000 2032
_exptl_crystal_size_max 0.29
_exptl_crystal_size_mid 0.22
_exptl_crystal_size_min 0.08
_refine_diff_density_max 1.914
_refine_diff_density_min -0.839
_refine_diff_density_rms 0.107
_refine_ls_extinction_method none
_refine_ls_goodness_of_fit_ref 1.045
_refine_ls_hydrogen_treatment constr
_refine_ls_matrix_type full
_refine_ls_number_parameters 950
_refine_ls_number_reflns 15829
_refine_ls_number_restraints 0
_refine_ls_restrained_S_all 1.045
_refine_ls_R_factor_all 0.0313
_refine_ls_R_factor_gt 0.0254
_refine_ls_shift/su_max 0.005
_refine_ls_shift/su_mean 0.000
_refine_ls_structure_factor_coef Fsqd
_refine_ls_weighting_details 'calc w=1/[\s^2^(Fo^2^)+(0.0281P)^2^+5.2417P] where P=(Fo^2^+2Fc^2^)/3'
_refine_ls_weighting_scheme calc
_refine_ls_wR_factor_gt 0.0594
_refine_ls_wR_factor_ref 0.0626
_reflns_number_gt 14127
_reflns_number_total 15829
_reflns_threshold_expression >2sigma(I)
_cod_data_source_file c5dt02593a1.cif
_cod_data_source_block ial293a
_cod_original_sg_symbol_H-M P-1
_cod_database_code 7038147

loop_
_symmetry_equiv_pos_as_xyz
'x, y, z'
'-x, -y, -z'

loop_
_atom_site_label
_atom_site_type_symbol
_atom_site_fract_x
_atom_site_fract_y
_atom_site_fract_z
_atom_site_U_iso_or_equiv
_atom_site_adp_type
_atom_site_occupancy
_atom_site_symmetry_multiplicity
_atom_site_calc_flag
_atom_site_refinement_flags
Pt1 Pt 0.255852(11) 1.174634(8) 0.219871(7) 0.01723(4) Uani 1 1 d .
Pt2 Pt 0.265135(11) 0.930147(9) 0.246900(7) 0.01802(4) Uani 1 1 d .
Pt3 Pt 0.285798(12) 0.711164(9) 0.293904(7) 0.02104(4) Uani 1 1 d .
P1 P 0.30118(8) 1.08771(6) 0.14405(5) 0.0203(2) Uani 1 1 d .
P2 P 0.23185(8) 1.05320(6) 0.29468(5) 0.0189(2) Uani 1 1 d .
P3 P 0.24095(8) 0.80550(6) 0.21001(5) 0.0198(2) Uani 1 1 d .
P4 P 0.30937(8) 0.83166(6) 0.32886(5) 0.0197(2) Uani 1 1 d .
F2 F 0.46171(19) 1.29801(15) 0.17202(12) 0.0332(6) Uani 1 1 d .
F3 F 0.4922(2) 1.42575(17) 0.07479(13) 0.0448(7) Uani 1 1 d .
F4 F 0.3317(2) 1.47883(17) -0.00398(13) 0.0489(7) Uani 1 1 d .
F5 F 0.1380(2) 1.40191(16) 0.01886(12) 0.0408(6) Uani 1 1 d .
F6 F 0.10327(18) 1.27550(15) 0.11724(12) 0.0307(5) Uani 1 1 d .
F8 F 0.38184(19) 1.24492(15) 0.32831(12) 0.0336(6) Uani 1 1 d .
F9 F 0.3114(2) 1.32384(17) 0.43183(13) 0.0465(7) Uani 1 1 d .
F10 F 0.0997(3) 1.37937(17) 0.45146(13) 0.0527(8) Uani 1 1 d .
F11 F -0.0433(2) 1.34939(16) 0.36724(13) 0.0449(7) Uani 1 1 d .
F12 F 0.02313(18) 1.26552(14) 0.26709(11) 0.0295(5) Uani 1 1 d .
O1 O 0.2361(2) 1.00623(16) 0.15770(12) 0.0220(6) Uani 1 1 d .
O2 O 0.2658(2) 0.60278(17) 0.25399(14) 0.0306(7) Uani 1 1 d .
O3 O 0.3302(3) 0.63798(17) 0.37887(14) 0.0339(7) Uani 1 1 d .
C1 C 0.2807(3) 1.2797(2) 0.14979(18) 0.0210(8) Uani 1 1 d .
C2 C 0.3766(3) 1.3215(2) 0.13546(19) 0.0251(9) Uani 1 1 d .
C3 C 0.3960(4) 1.3873(3) 0.0855(2) 0.0309(10) Uani 1 1 d .
C4 C 0.3155(4) 1.4149(3) 0.0457(2) 0.0337(10) Uani 1 1 d .
C5 C 0.2173(4) 1.3757(3) 0.0580(2) 0.0302(9) Uani 1 1 d .
C6 C 0.2023(3) 1.3111(2) 0.10884(19) 0.0238(8) Uani 1 1 d .
C7 C 0.2057(3) 1.2482(2) 0.29414(18) 0.0224(8) Uani 1 1 d .
C8 C 0.2752(3) 1.2668(2) 0.3374(2) 0.0258(9) Uani 1 1 d .
C9 C 0.2406(4) 1.3092(3) 0.3899(2) 0.0336(10) Uani 1 1 d .
C10 C 0.1337(4) 1.3375(3) 0.4002(2) 0.0364(11) Uani 1 1 d .
C11 C 0.0627(4) 1.3221(3) 0.3577(2) 0.0316(10) Uani 1 1 d .
C12 C 0.1000(3) 1.2780(2) 0.30692(19) 0.0243(8) Uani 1 1 d .
C13 C 0.2832(3) 1.1309(2) 0.05895(19) 0.0248(9) Uani 1 1 d .
C14 C 0.3581(4) 1.1873(3) 0.0232(2) 0.0323(10) Uani 1 1 d .
H14 H 0.4232 1.1961 0.0411 0.039 Uiso 1 1 calc R
C15 C 0.3384(4) 1.2304(3) -0.0379(2) 0.0385(11) Uani 1 1 d .
H15 H 0.3898 1.2682 -0.0621 0.046 Uiso 1 1 calc R
C16 C 0.2435(4) 1.2176(3) -0.0630(2) 0.0441(13) Uani 1 1 d .
H16 H 0.2278 1.2490 -0.1039 0.053 Uiso 1 1 calc R
C17 C 0.1702(4) 1.1596(3) -0.0295(2) 0.0436(12) Uani 1 1 d .
H17 H 0.1065 1.1495 -0.0484 0.052 Uiso 1 1 calc R
C18 C 0.1903(4) 1.1164(3) 0.0318(2) 0.0337(10) Uani 1 1 d .
H18 H 0.1402 1.0768 0.0550 0.040 Uiso 1 1 calc R
C19 C 0.4465(3) 1.0570(2) 0.13864(19) 0.0219(8) Uani 1 1 d .
C20 C 0.5160(3) 1.0901(3) 0.17548(19) 0.0260(9) Uani 1 1 d .
H20 H 0.4891 1.1316 0.2018 0.031 Uiso 1 1 calc R
C21 C 0.6242(3) 1.0624(3) 0.1737(2) 0.0296(9) Uani 1 1 d .
H21 H 0.6715 1.0846 0.1992 0.035 Uiso 1 1 calc R
C22 C 0.6640(4) 1.0026(3) 0.1349(2) 0.0333(10) Uani 1 1 d .
H22 H 0.7385 0.9840 0.1337 0.040 Uiso 1 1 calc R
C23 C 0.5958(4) 0.9699(3) 0.0981(2) 0.0340(10) Uani 1 1 d .
H23 H 0.6234 0.9288 0.0716 0.041 Uiso 1 1 calc R
C24 C 0.4871(4) 0.9969(3) 0.0997(2) 0.0299(9) Uani 1 1 d .
H24 H 0.4403 0.9744 0.0741 0.036 Uiso 1 1 calc R
C25 C 0.2973(3) 1.0630(2) 0.36765(18) 0.0198(8) Uani 1 1 d .
C26 C 0.2438(3) 1.0926(2) 0.42374(19) 0.0232(8) Uani 1 1 d .
H26 H 0.1671 1.1042 0.4271 0.028 Uiso 1 1 calc R
C27 C 0.3022(4) 1.1053(3) 0.4746(2) 0.0291(9) Uani 1 1 d .
H27 H 0.2647 1.1246 0.5130 0.035 Uiso 1 1 calc R
C28 C 0.4138(4) 1.0901(3) 0.4702(2) 0.0317(10) Uani 1 1 d .
H28 H 0.4534 1.0994 0.5050 0.038 Uiso 1 1 calc R
C29 C 0.4675(3) 1.0612(3) 0.4143(2) 0.0297(9) Uani 1 1 d .
H29 H 0.5443 1.0503 0.4108 0.036 Uiso 1 1 calc R
C30 C 0.4097(3) 1.0482(2) 0.3638(2) 0.0253(9) Uani 1 1 d .
H30 H 0.4475 1.0288 0.3256 0.030 Uiso 1 1 calc R
C31 C 0.0854(3) 1.0414(2) 0.3229(2) 0.0225(8) Uani 1 1 d .
C32 C 0.0111(3) 1.0748(3) 0.2794(2) 0.0279(9) Uani 1 1 d .
H32 H 0.0354 1.1090 0.2391 0.033 Uiso 1 1 calc R
C33 C -0.0996(3) 1.0576(3) 0.2955(2) 0.0348(10) Uani 1 1 d .
H33 H -0.1506 1.0810 0.2661 0.042 Uiso 1 1 calc R
C34 C -0.1359(3) 1.0070(3) 0.3535(2) 0.0354(11) Uani 1 1 d .
H34 H -0.2111 0.9947 0.3634 0.042 Uiso 1 1 calc R
C35 C -0.0627(3) 0.9746(3) 0.3966(2) 0.0314(10) Uani 1 1 d .
H35 H -0.0877 0.9406 0.4368 0.038 Uiso 1 1 calc R
C36 C 0.0476(3) 0.9911(2) 0.3818(2) 0.0263(9) Uani 1 1 d .
H36 H 0.0976 0.9682 0.4119 0.032 Uiso 1 1 calc R
C37 C 0.0933(3) 0.8024(2) 0.20632(19) 0.0226(8) Uani 1 1 d .
C38 C 0.0269(4) 0.8733(3) 0.2075(3) 0.0522(15) Uani 1 1 d .
H38 H 0.0588 0.9251 0.2074 0.063 Uiso 1 1 calc R
C39 C -0.0847(4) 0.8703(3) 0.2090(3) 0.0581(16) Uani 1 1 d .
H39 H -0.1294 0.9197 0.2093 0.070 Uiso 1 1 calc R
C40 C -0.1316(4) 0.7948(3) 0.2101(2) 0.0425(12) Uani 1 1 d .
H40 H -0.2088 0.7918 0.2130 0.051 Uiso 1 1 calc R
C41 C -0.0669(4) 0.7254(3) 0.2069(3) 0.0524(14) Uani 1 1 d .
H41 H -0.0984 0.6738 0.2057 0.063 Uiso 1 1 calc R
C42 C 0.0451(4) 0.7292(3) 0.2054(3) 0.0481(14) Uani 1 1 d .
H42 H 0.0895 0.6798 0.2038 0.058 Uiso 1 1 calc R
C43 C 0.2996(3) 0.7836(2) 0.12731(19) 0.0224(8) Uani 1 1 d .
C44 C 0.2918(4) 0.8450(3) 0.0730(2) 0.0287(9) Uani 1 1 d .
H44 H 0.2592 0.8980 0.0789 0.034 Uiso 1 1 calc R
C45 C 0.3312(4) 0.8287(3) 0.0107(2) 0.0363(11) Uani 1 1 d .
H45 H 0.3281 0.8714 -0.0261 0.044 Uiso 1 1 calc R
C46 C 0.3758(4) 0.7508(3) 0.0005(2) 0.0359(11) Uani 1 1 d .
H46 H 0.4012 0.7398 -0.0430 0.043 Uiso 1 1 calc R
C47 C 0.3827(4) 0.6895(3) 0.0541(2) 0.0397(11) Uani 1 1 d .
H47 H 0.4124 0.6359 0.0477 0.048 Uiso 1 1 calc R
C48 C 0.3461(4) 0.7062(3) 0.1175(2) 0.0333(10) Uani 1 1 d .
H48 H 0.3529 0.6643 0.1545 0.040 Uiso 1 1 calc R
C49 C 0.4535(3) 0.8324(2) 0.34123(19) 0.0227(8) Uani 1 1 d .
C50 C 0.5267(3) 0.8802(2) 0.2955(2) 0.0249(9) Uani 1 1 d .
H50 H 0.5007 0.9148 0.2587 0.030 Uiso 1 1 calc R
C51 C 0.6367(3) 0.8778(3) 0.3034(2) 0.0324(10) Uani 1 1 d .
H51 H 0.6858 0.9107 0.2721 0.039 Uiso 1 1 calc R
C52 C 0.6752(4) 0.8274(3) 0.3567(2) 0.0338(10) Uani 1 1 d .
H52 H 0.7506 0.8261 0.3623 0.041 Uiso 1 1 calc R
C53 C 0.6038(4) 0.7787(3) 0.4020(2) 0.0323(10) Uani 1 1 d .
H53 H 0.6305 0.7437 0.4384 0.039 Uiso 1 1 calc R
C54 C 0.4938(3) 0.7808(3) 0.3943(2) 0.0275(9) Uani 1 1 d .
H54 H 0.4453 0.7470 0.4253 0.033 Uiso 1 1 calc R
C55 C 0.2369(3) 0.8315(2) 0.41213(19) 0.0235(8) Uani 1 1 d .
C56 C 0.2748(3) 0.8729(2) 0.45866(19) 0.0240(8) Uani 1 1 d .
H56 H 0.3422 0.9002 0.4485 0.029 Uiso 1 1 calc R
C57 C 0.2140(4) 0.8742(3) 0.5201(2) 0.0291(9) Uani 1 1 d .
H57 H 0.2404 0.9022 0.5519 0.035 Uiso 1 1 calc R
C58 C 0.1156(4) 0.8350(3) 0.5354(2) 0.0377(11) Uani 1 1 d .
H58 H 0.0743 0.8365 0.5774 0.045 Uiso 1 1 calc R
C59 C 0.0774(4) 0.7938(3) 0.4894(2) 0.0384(11) Uani 1 1 d .
H59 H 0.0097 0.7670 0.4997 0.046 Uiso 1 1 calc R
C60 C 0.1382(3) 0.7917(3) 0.4280(2) 0.0306(9) Uani 1 1 d .
H60 H 0.1120 0.7628 0.3966 0.037 Uiso 1 1 calc R
C61 C 0.3015(4) 0.5307(3) 0.2776(2) 0.0342(10) Uani 1 1 d .
C62 C 0.3451(4) 0.5089(3) 0.3369(2) 0.0368(11) Uani 1 1 d .
H62 H 0.3722 0.4531 0.3465 0.044 Uiso 1 1 calc R
C63 C 0.3533(4) 0.5608(3) 0.3841(2) 0.0389(11) Uani 1 1 d .
C64 C 0.2906(5) 0.4646(3) 0.2352(2) 0.0501(14) Uani 1 1 d .
H64A H 0.2583 0.4896 0.1952 0.075 Uiso 1 1 calc R
H64B H 0.2433 0.4214 0.2601 0.075 Uiso 1 1 calc R
H64C H 0.3630 0.4399 0.2226 0.075 Uiso 1 1 calc R
C65 C 0.3957(6) 0.5246(3) 0.4482(3) 0.076(2) Uani 1 1 d .
H65A H 0.3970 0.5683 0.4760 0.115 Uiso 1 1 calc R
H65B H 0.4699 0.5010 0.4390 0.115 Uiso 1 1 calc R
H65C H 0.3479 0.4807 0.4715 0.115 Uiso 1 1 calc R
N1 N 0.7727(3) 0.3977(2) 0.19580(17) 0.0277(8) Uani 1 1 d .
C66 C 0.8840(3) 0.4355(3) 0.1912(2) 0.0278(9) Uani 1 1 d .
H66A H 0.8839 0.4655 0.2297 0.033 Uiso 1 1 calc R
H66B H 0.9397 0.3895 0.1958 0.033 Uiso 1 1 calc R
C67 C 0.9201(3) 0.4949(3) 0.1291(2) 0.0331(10) Uani 1 1 d .
H67A H 0.8673 0.5428 0.1241 0.040 Uiso 1 1 calc R
H67B H 0.9227 0.4662 0.0897 0.040 Uiso 1 1 calc R
C68 C 1.0329(4) 0.5251(3) 0.1341(2) 0.0381(11) Uani 1 1 d .
H68A H 1.0857 0.4769 0.1370 0.046 Uiso 1 1 calc R
H68B H 1.0305 0.5500 0.1753 0.046 Uiso 1 1 calc R
C69 C 1.0728(4) 0.5894(4) 0.0748(3) 0.0535(14) Uani 1 1 d .
H69A H 1.1454 0.6070 0.0803 0.080 Uiso 1 1 calc R
H69B H 1.0215 0.6376 0.0721 0.080 Uiso 1 1 calc R
H69C H 1.0770 0.5646 0.0340 0.080 Uiso 1 1 calc R
C70 C 0.6842(3) 0.4641(3) 0.1805(2) 0.0311(10) Uani 1 1 d .
H70A H 0.7013 0.4913 0.1342 0.037 Uiso 1 1 calc R
H70B H 0.6137 0.4367 0.1836 0.037 Uiso 1 1 calc R
C71 C 0.6701(4) 0.5304(3) 0.2252(2) 0.0367(11) Uani 1 1 d .
H71A H 0.7419 0.5537 0.2272 0.044 Uiso 1 1 calc R
H71B H 0.6412 0.5057 0.2706 0.044 Uiso 1 1 calc R
C72 C 0.5917(4) 0.5994(3) 0.1991(3) 0.0454(12) Uani 1 1 d .
H72A H 0.6193 0.6215 0.1528 0.055 Uiso 1 1 calc R
H72B H 0.5195 0.5758 0.1987 0.055 Uiso 1 1 calc R
C73 C 0.5774(5) 0.6697(3) 0.2394(3) 0.0630(17) Uani 1 1 d .
H73A H 0.5260 0.7120 0.2203 0.094 Uiso 1 1 calc R
H73B H 0.6482 0.6944 0.2390 0.094 Uiso 1 1 calc R
H73C H 0.5487 0.6486 0.2851 0.094 Uiso 1 1 calc R
C74 C 0.7499(3) 0.3520(3) 0.2660(2) 0.0332(10) Uani 1 1 d .
H74A H 0.8104 0.3105 0.2739 0.040 Uiso 1 1 calc R
H74B H 0.7515 0.3926 0.2971 0.040 Uiso 1 1 calc R
C75 C 0.6430(4) 0.3077(3) 0.2831(3) 0.0459(13) Uani 1 1 d .
H75A H 0.6379 0.2686 0.2513 0.055 Uiso 1 1 calc R
H75B H 0.5809 0.3487 0.2799 0.055 Uiso 1 1 calc R
C76 C 0.6373(4) 0.2601(4) 0.3533(3) 0.0625(18) Uani 1 1 d .
H76A H 0.5724 0.2252 0.3613 0.075 Uiso 1 1 calc R
H76B H 0.7028 0.2224 0.3566 0.075 Uiso 1 1 calc R
C77 C 0.6306(6) 0.3139(5) 0.4067(3) 0.096(3) Uani 1 1 d .
H77A H 0.6275 0.2788 0.4500 0.144 Uiso 1 1 calc R
H77B H 0.5646 0.3503 0.4050 0.144 Uiso 1 1 calc R
H77C H 0.6953 0.3478 0.4000 0.144 Uiso 1 1 calc R
C78 C 0.7737(4) 0.3388(3) 0.1452(2) 0.0346(10) Uani 1 1 d .
H78A H 0.7993 0.3691 0.1010 0.042 Uiso 1 1 calc R
H78B H 0.6975 0.3232 0.1441 0.042 Uiso 1 1 calc R
C79 C 0.8441(4) 0.2595(3) 0.1568(2) 0.0368(11) Uani 1 1 d .
H79A H 0.9176 0.2732 0.1656 0.044 Uiso 1 1 calc R
H79B H 0.8106 0.2225 0.1960 0.044 Uiso 1 1 calc R
C80 C 0.8543(5) 0.2155(3) 0.0966(3) 0.0627(17) Uani 1 1 d .
H80A H 0.7800 0.2076 0.0856 0.075 Uiso 1 1 calc R
H80B H 0.8926 0.2517 0.0586 0.075 Uiso 1 1 calc R
C81 C 0.9141(5) 0.1328(4) 0.1044(3) 0.0655(17) Uani 1 1 d .
H81A H 0.9163 0.1084 0.0636 0.098 Uiso 1 1 calc R
H81B H 0.8762 0.0959 0.1413 0.098 Uiso 1 1 calc R
H81C H 0.9888 0.1400 0.1135 0.098 Uiso 1 1 calc R
O4 O 0.1082(5) 0.4619(3) 0.6840(2) 0.0990(19) Uani 1 1 d .
C82 C 0.0795(6) 0.4292(5) 0.6438(3) 0.077(2) Uani 1 1 d .
C83 C -0.0303(8) 0.4283(7) 0.6252(5) 0.139(3) Uani 1 1 d .
H83A H -0.0759 0.4727 0.6433 0.209 Uiso 1 1 calc R
H83B H -0.0620 0.3745 0.6430 0.209 Uiso 1 1 calc R
H83C H -0.0272 0.4373 0.5768 0.209 Uiso 1 1 calc R
C84 C 0.1457(8) 0.3616(6) 0.6149(5) 0.139(3) Uani 1 1 d .
H84A H 0.2198 0.3594 0.6280 0.209 Uiso 1 1 calc R
H84B H 0.1496 0.3725 0.5665 0.209 Uiso 1 1 calc R
H84C H 0.1116 0.3083 0.6313 0.209 Uiso 1 1 calc R

loop_
_atom_site_aniso_label
_atom_site_aniso_U_11
_atom_site_aniso_U_22
_atom_site_aniso_U_33
_atom_site_aniso_U_23
_atom_site_aniso_U_13
_atom_site_aniso_U_12
Pt1 0.01875(8) 0.01411(7) 0.01898(7) -0.00210(5) -0.00346(5) -0.00023(5)
Pt2 0.01831(8) 0.01484(7) 0.02076(8) -0.00230(6) -0.00206(6) -0.00067(5)
Pt3 0.02733(9) 0.01496(8) 0.02142(8) -0.00187(6) -0.00648(6) -0.00006(6)
P1 0.0235(5) 0.0176(5) 0.0203(5) -0.0038(4) -0.0038(4) 0.0004(4)
P2 0.0192(5) 0.0157(5) 0.0219(5) -0.0029(4) -0.0027(4) -0.0009(4)
P3 0.0212(5) 0.0169(5) 0.0215(5) -0.0028(4) -0.0047(4) 0.0011(4)
P4 0.0210(5) 0.0175(5) 0.0209(5) -0.0037(4) -0.0024(4) -0.0013(4)
F2 0.0277(13) 0.0351(14) 0.0378(14) -0.0017(11) -0.0099(11) -0.0062(11)
F3 0.0413(16) 0.0441(16) 0.0469(16) 0.0046(13) -0.0011(13) -0.0221(13)
F4 0.0652(19) 0.0357(15) 0.0390(15) 0.0165(13) -0.0022(14) -0.0117(14)
F5 0.0476(16) 0.0382(15) 0.0342(14) 0.0082(12) -0.0151(12) 0.0050(12)
F6 0.0231(12) 0.0342(14) 0.0342(13) 0.0015(11) -0.0080(10) -0.0042(10)
F8 0.0330(14) 0.0328(14) 0.0377(14) -0.0032(11) -0.0159(11) -0.0043(11)
F9 0.074(2) 0.0386(16) 0.0334(14) -0.0074(12) -0.0254(14) -0.0129(14)
F10 0.087(2) 0.0400(16) 0.0323(15) -0.0193(13) 0.0042(15) -0.0017(15)
F11 0.0447(16) 0.0379(15) 0.0484(16) -0.0119(13) 0.0093(13) 0.0128(13)
F12 0.0257(12) 0.0285(13) 0.0348(13) -0.0053(11) -0.0073(10) 0.0051(10)
O1 0.0279(15) 0.0180(13) 0.0213(14) -0.0027(11) -0.0080(11) -0.0013(11)
O2 0.0457(18) 0.0193(15) 0.0295(16) -0.0051(12) -0.0135(13) -0.0008(13)
O3 0.051(2) 0.0218(15) 0.0307(16) 0.0000(13) -0.0165(14) -0.0036(14)
C1 0.026(2) 0.0190(19) 0.0176(18) -0.0048(15) -0.0001(15) 0.0004(16)
C2 0.026(2) 0.024(2) 0.025(2) -0.0030(17) -0.0038(17) 0.0017(17)
C3 0.031(2) 0.029(2) 0.031(2) -0.0014(19) 0.0019(18) -0.0078(18)
C4 0.050(3) 0.021(2) 0.026(2) 0.0065(18) -0.001(2) -0.006(2)
C5 0.036(2) 0.030(2) 0.025(2) -0.0009(18) -0.0095(18) 0.0049(19)
C6 0.026(2) 0.021(2) 0.023(2) -0.0003(16) -0.0024(16) -0.0001(16)
C7 0.031(2) 0.0148(18) 0.0218(19) -0.0013(15) -0.0031(16) -0.0054(16)
C8 0.030(2) 0.017(2) 0.030(2) 0.0005(17) -0.0074(17) -0.0031(17)
C9 0.055(3) 0.026(2) 0.023(2) -0.0034(18) -0.014(2) -0.013(2)
C10 0.062(3) 0.025(2) 0.022(2) -0.0070(18) 0.004(2) -0.003(2)
C11 0.041(3) 0.021(2) 0.031(2) -0.0027(18) 0.0008(19) 0.0028(19)
C12 0.033(2) 0.0180(19) 0.022(2) -0.0032(16) -0.0027(17) -0.0021(17)
C13 0.029(2) 0.023(2) 0.023(2) -0.0065(16) -0.0011(16) 0.0067(17)
C14 0.047(3) 0.028(2) 0.022(2) -0.0036(18) -0.0061(19) -0.002(2)
C15 0.061(3) 0.025(2) 0.028(2) -0.0019(19) 0.000(2) 0.001(2)
C16 0.059(3) 0.046(3) 0.025(2) -0.002(2) -0.008(2) 0.019(3)
C17 0.032(3) 0.066(4) 0.034(3) -0.012(2) -0.012(2) 0.016(2)
C18 0.030(2) 0.043(3) 0.028(2) -0.007(2) -0.0036(18) 0.005(2)
C19 0.021(2) 0.021(2) 0.023(2) 0.0005(16) -0.0028(15) -0.0004(16)
C20 0.025(2) 0.027(2) 0.026(2) -0.0032(17) -0.0029(17) 0.0000(17)
C21 0.023(2) 0.034(2) 0.031(2) 0.0010(19) -0.0054(17) -0.0007(18)
C22 0.024(2) 0.032(2) 0.039(3) 0.006(2) 0.0015(19) 0.0061(18)
C23 0.033(2) 0.028(2) 0.039(3) -0.005(2) 0.003(2) 0.0081(19)
C24 0.033(2) 0.028(2) 0.030(2) -0.0101(18) -0.0029(18) 0.0018(18)
C25 0.023(2) 0.0150(18) 0.0206(19) 0.0005(15) -0.0026(15) -0.0037(15)
C26 0.023(2) 0.021(2) 0.025(2) -0.0030(16) -0.0028(16) -0.0009(16)
C27 0.042(3) 0.026(2) 0.021(2) -0.0056(17) -0.0041(18) -0.0045(19)
C28 0.038(3) 0.032(2) 0.027(2) 0.0002(18) -0.0146(19) -0.0057(19)
C29 0.025(2) 0.026(2) 0.038(2) -0.0010(19) -0.0088(18) -0.0034(17)
C30 0.026(2) 0.019(2) 0.030(2) -0.0010(17) -0.0039(17) 0.0009(16)
C31 0.020(2) 0.0162(19) 0.032(2) -0.0092(16) -0.0004(16) -0.0008(15)
C32 0.025(2) 0.025(2) 0.034(2) -0.0052(18) -0.0038(18) -0.0010(17)
C33 0.025(2) 0.031(2) 0.052(3) -0.014(2) -0.012(2) 0.0050(19)
C34 0.020(2) 0.034(2) 0.056(3) -0.020(2) 0.000(2) -0.0062(18)
C35 0.027(2) 0.029(2) 0.036(2) -0.0055(19) 0.0072(19) -0.0072(18)
C36 0.024(2) 0.022(2) 0.033(2) -0.0056(17) 0.0004(17) -0.0006(16)
C37 0.024(2) 0.020(2) 0.024(2) -0.0035(16) -0.0034(16) -0.0018(16)
C38 0.029(3) 0.039(3) 0.098(4) -0.034(3) -0.015(3) 0.002(2)
C39 0.029(3) 0.051(3) 0.105(5) -0.043(3) -0.015(3) 0.009(2)
C40 0.027(2) 0.061(3) 0.045(3) -0.025(3) -0.002(2) -0.008(2)
C41 0.037(3) 0.035(3) 0.090(4) -0.012(3) -0.022(3) -0.011(2)
C42 0.036(3) 0.027(2) 0.088(4) -0.014(3) -0.027(3) 0.001(2)
C43 0.021(2) 0.023(2) 0.024(2) -0.0002(16) -0.0077(16) -0.0022(16)
C44 0.038(2) 0.022(2) 0.029(2) -0.0083(18) -0.0075(18) -0.0021(18)
C45 0.048(3) 0.035(3) 0.027(2) -0.0022(19) -0.008(2) -0.011(2)
C46 0.037(3) 0.044(3) 0.027(2) -0.010(2) 0.0003(19) -0.003(2)
C47 0.042(3) 0.037(3) 0.039(3) -0.013(2) -0.001(2) 0.008(2)
C48 0.037(3) 0.032(2) 0.029(2) -0.0043(19) -0.0014(19) 0.004(2)
C49 0.026(2) 0.020(2) 0.023(2) -0.0060(16) -0.0059(16) 0.0000(16)
C50 0.025(2) 0.024(2) 0.025(2) -0.0049(17) -0.0038(16) 0.0050(17)
C51 0.026(2) 0.032(2) 0.038(2) -0.003(2) 0.0000(19) -0.0021(18)
C52 0.024(2) 0.039(3) 0.041(3) -0.011(2) -0.0105(19) 0.0049(19)
C53 0.037(3) 0.033(2) 0.028(2) -0.0046(19) -0.0118(19) 0.007(2)
C54 0.030(2) 0.027(2) 0.027(2) -0.0046(17) -0.0045(17) 0.0000(18)
C55 0.030(2) 0.019(2) 0.0203(19) 0.0015(16) -0.0025(16) 0.0006(16)
C56 0.029(2) 0.0180(19) 0.024(2) -0.0017(16) -0.0021(16) 0.0026(16)
C57 0.039(3) 0.023(2) 0.025(2) -0.0015(17) -0.0045(18) 0.0059(18)
C58 0.050(3) 0.029(2) 0.028(2) 0.0011(19) 0.009(2) 0.001(2)
C59 0.036(3) 0.032(2) 0.043(3) -0.002(2) 0.010(2) -0.010(2)
C60 0.033(2) 0.026(2) 0.032(2) -0.0058(18) 0.0017(18) -0.0054(18)
C61 0.051(3) 0.016(2) 0.037(3) -0.0042(18) -0.010(2) -0.0026(19)
C62 0.062(3) 0.012(2) 0.040(3) -0.0017(18) -0.025(2) 0.001(2)
C63 0.055(3) 0.023(2) 0.040(3) 0.003(2) -0.020(2) -0.005(2)
C64 0.090(4) 0.026(2) 0.037(3) -0.006(2) -0.020(3) -0.002(3)
C65 0.145(7) 0.027(3) 0.067(4) 0.007(3) -0.072(4) -0.002(3)
N1 0.0255(18) 0.0279(19) 0.0300(19) -0.0004(15) -0.0098(15) -0.0006(15)
C66 0.023(2) 0.028(2) 0.034(2) -0.0047(18) -0.0092(18) -0.0008(17)
C67 0.030(2) 0.035(3) 0.033(2) -0.001(2) -0.0032(19) -0.0027(19)
C68 0.034(3) 0.043(3) 0.039(3) -0.011(2) 0.001(2) -0.007(2)
C69 0.048(3) 0.064(4) 0.048(3) -0.007(3) 0.002(3) -0.021(3)
C70 0.028(2) 0.027(2) 0.037(2) 0.0033(19) -0.0113(19) 0.0011(18)
C71 0.033(2) 0.035(3) 0.042(3) -0.002(2) -0.007(2) 0.000(2)
C72 0.047(3) 0.033(3) 0.052(3) 0.001(2) -0.004(2) 0.010(2)
C73 0.043(3) 0.045(3) 0.101(5) -0.023(3) 0.004(3) 0.004(3)
C74 0.028(2) 0.034(2) 0.035(2) 0.009(2) -0.0096(19) 0.0028(19)
C75 0.028(3) 0.047(3) 0.055(3) 0.019(2) -0.009(2) -0.003(2)
C76 0.035(3) 0.063(4) 0.074(4) 0.037(3) -0.006(3) -0.001(3)
C77 0.093(6) 0.114(7) 0.055(4) 0.033(4) 0.023(4) 0.033(5)
C78 0.034(2) 0.034(2) 0.041(3) -0.008(2) -0.018(2) -0.004(2)
C79 0.028(2) 0.032(2) 0.050(3) -0.005(2) -0.007(2) -0.0012(19)
C80 0.067(4) 0.046(3) 0.089(5) -0.031(3) -0.038(3) 0.008(3)
C81 0.042(3) 0.054(4) 0.104(5) -0.030(4) 0.000(3) -0.006(3)
O4 0.185(6) 0.059(3) 0.067(3) -0.021(2) -0.052(3) -0.008(3)
C82 0.085(5) 0.083(5) 0.073(4) -0.043(4) -0.030(4) 0.036(4)
C83 0.120(6) 0.143(7) 0.155(7) -0.022(6) -0.034(5) 0.027(5)
C84 0.120(6) 0.143(7) 0.155(7) -0.022(6) -0.034(5) 0.027(5)

loop_
_atom_type_symbol
_atom_type_description
_atom_type_scat_dispersion_real
_atom_type_scat_dispersion_imag
_atom_type_scat_source
C C 0.0033 0.0016 'International Tables Vol C Tables 4.2.6.8 and 6.1.1.4'
H H 0.0000 0.0000 'International Tables Vol C Tables 4.2.6.8 and 6.1.1.4'
N N 0.0061 0.0033 'International Tables Vol C Tables 4.2.6.8 and 6.1.1.4'
O O 0.0106 0.0060 'International Tables Vol C Tables 4.2.6.8 and 6.1.1.4'
F F 0.0171 0.0103 'International Tables Vol C Tables 4.2.6.8 and 6.1.1.4'
P P 0.1023 0.0942 'International Tables Vol C Tables 4.2.6.8 and 6.1.1.4'
Pt Pt -1.7033 8.3905 'International Tables Vol C Tables 4.2.6.8 and 6.1.1.4'

loop_
_geom_angle_atom_site_label_1
_geom_angle_atom_site_label_2
_geom_angle_atom_site_label_3
_geom_angle
C1 Pt1 C7 90.96(14)
C1 Pt1 P1 92.84(10)
C7 Pt1 P1 175.58(11)
C1 Pt1 P2 177.32(10)
C7 Pt1 P2 91.70(10)
P1 Pt1 P2 84.53(3)
O1 Pt2 P4 168.94(7)
O1 Pt2 P3 95.53(7)
P4 Pt2 P3 75.17(3)
O1 Pt2 P2 84.99(7)
P4 Pt2 P2 105.70(3)
P3 Pt2 P2 162.39(3)
O3 Pt3 O2 89.13(11)
O3 Pt3 P3 171.70(8)
O2 Pt3 P3 99.17(8)
O3 Pt3 P4 94.68(8)
O2 Pt3 P4 175.79(8)
P3 Pt3 P4 77.03(4)
O1 P1 C13 104.52(17)
O1 P1 C19 107.14(16)
C13 P1 C19 102.91(18)
O1 P1 Pt1 114.18(11)
C13 P1 Pt1 115.62(13)
C19 P1 Pt1 111.49(13)
C25 P2 C31 106.50(18)
C25 P2 Pt1 108.53(12)
C31 P2 Pt1 109.51(13)
C25 P2 Pt2 118.60(12)
C31 P2 Pt2 98.30(12)
Pt1 P2 Pt2 114.39(4)
C37 P3 C43 102.64(17)
C37 P3 Pt3 108.43(13)
C43 P3 Pt3 114.71(13)
C37 P3 Pt2 105.21(12)
C43 P3 Pt2 122.31(13)
Pt3 P3 Pt2 102.69(4)
C49 P4 C55 103.83(18)
C49 P4 Pt3 106.58(12)
C55 P4 Pt3 109.45(13)
C49 P4 Pt2 112.23(13)
C55 P4 Pt2 119.09(13)
Pt3 P4 Pt2 105.12(4)
P1 O1 Pt2 113.40(14)
C61 O2 Pt3 123.9(3)
C63 O3 Pt3 124.9(3)
C2 C1 C6 113.1(4)
C2 C1 Pt1 124.8(3)
C6 C1 Pt1 121.9(3)
F2 C2 C1 120.0(3)
F2 C2 C3 115.2(4)
C1 C2 C3 124.9(4)
F3 C3 C2 121.4(4)
F3 C3 C4 119.2(4)
C2 C3 C4 119.3(4)
F4 C4 C3 121.1(4)
F4 C4 C5 120.5(4)
C3 C4 C5 118.4(4)
F5 C5 C6 121.5(4)
F5 C5 C4 118.8(4)
C6 C5 C4 119.7(4)
F6 C6 C5 115.9(4)
F6 C6 C1 119.5(3)
C5 C6 C1 124.6(4)
C12 C7 C8 114.0(3)
C12 C7 Pt1 123.3(3)
C8 C7 Pt1 122.6(3)
F8 C8 C9 117.0(4)
F8 C8 C7 120.0(4)
C9 C8 C7 122.9(4)
F9 C9 C10 119.0(4)
F9 C9 C8 120.6(4)
C10 C9 C8 120.4(4)
F10 C10 C11 121.0(4)
F10 C10 C9 120.5(4)
C11 C10 C9 118.6(4)
F11 C11 C10 119.4(4)
F11 C11 C12 121.4(4)
C10 C11 C12 119.2(4)
F12 C12 C7 120.1(3)
F12 C12 C11 115.0(4)
C7 C12 C11 124.8(4)
C18 C13 C14 119.4(4)
C18 C13 P1 120.8(3)
C14 C13 P1 119.4(3)
C15 C14 C13 120.8(4)
C16 C15 C14 119.1(5)
C15 C16 C17 120.9(4)
C16 C17 C18 119.7(5)
C13 C18 C17 120.0(4)
C24 C19 C20 119.5(4)
C24 C19 P1 119.7(3)
C20 C19 P1 120.8(3)
C21 C20 C19 119.9(4)
C20 C21 C22 120.3(4)
C23 C22 C21 120.1(4)
C22 C23 C24 120.1(4)
C23 C24 C19 120.1(4)
C30 C25 C26 118.4(4)
C30 C25 P2 117.2(3)
C26 C25 P2 124.1(3)
C27 C26 C25 120.3(4)
C28 C27 C26 120.8(4)
C27 C28 C29 119.2(4)
C30 C29 C28 120.2(4)
C29 C30 C25 121.2(4)
C32 C31 C36 119.2(4)
C32 C31 P2 117.8(3)
C36 C31 P2 122.4(3)
C31 C32 C33 119.4(4)
C34 C33 C32 120.9(4)
C35 C34 C33 119.6(4)
C34 C35 C36 120.5(4)
C35 C36 C31 120.4(4)
C42 C37 C38 117.9(4)
C42 C37 P3 121.1(3)
C38 C37 P3 120.9(3)
C39 C38 C37 121.1(5)
C38 C39 C40 119.7(5)
C41 C40 C39 119.6(4)
C40 C41 C42 120.1(5)
C37 C42 C41 121.5(4)
C48 C43 C44 119.3(4)
C48 C43 P3 121.7(3)
C44 C43 P3 118.9(3)
C45 C44 C43 119.7(4)
C44 C45 C46 121.1(4)
C47 C46 C45 119.3(4)
C46 C47 C48 119.9(4)
C47 C48 C43 120.5(4)
C50 C49 C54 118.8(4)
C50 C49 P4 120.7(3)
C54 C49 P4 120.4(3)
C51 C50 C49 120.6(4)
C52 C51 C50 120.0(4)
C51 C52 C53 120.1(4)
C54 C53 C52 120.2(4)
C53 C54 C49 120.4(4)
C56 C55 C60 119.2(4)
C56 C55 P4 122.2(3)
C60 C55 P4 118.5(3)
C57 C56 C55 119.9(4)
C58 C57 C56 120.7(4)
C59 C58 C57 119.8(4)
C58 C59 C60 119.9(4)
C59 C60 C55 120.5(4)
O2 C61 C62 126.9(4)
O2 C61 C64 114.0(4)
C62 C61 C64 119.1(4)
C61 C62 C63 126.3(4)
O3 C63 C62 126.8(4)
O3 C63 C65 114.2(4)
C62 C63 C65 119.0(4)
C78 N1 C70 106.4(3)
C78 N1 C74 111.1(3)
C70 N1 C74 111.2(3)
C78 N1 C66 110.6(3)
C70 N1 C66 111.3(3)
C74 N1 C66 106.3(3)
C67 C66 N1 117.3(3)
C66 C67 C68 109.1(4)
C67 C68 C69 112.4(4)
C71 C70 N1 115.1(3)
C70 C71 C72 110.1(4)
C73 C72 C71 113.2(4)
C75 C74 N1 116.6(4)
C74 C75 C76 109.7(4)
C77 C76 C75 114.6(5)
N1 C78 C79 116.0(3)
C80 C79 C78 109.9(4)
C81 C80 C79 114.7(5)
O4 C82 C83 128.2(8)
O4 C82 C84 122.4(7)
C83 C82 C84 107.6(7)

loop_
_geom_bond_atom_site_label_1
_geom_bond_atom_site_label_2
_geom_bond_distance
Pt1 C1 2.073(4)
Pt1 C7 2.096(4)
Pt1 P1 2.2619(10)
Pt1 P2 2.3220(10)
Pt2 O1 2.109(3)
Pt2 P4 2.2400(10)
Pt2 P3 2.3197(10)
Pt2 P2 2.3579(9)
Pt3 O3 2.075(3)
Pt3 O2 2.096(3)
Pt3 P3 2.2308(10)
Pt3 P4 2.2363(10)
P1 O1 1.560(3)
P1 C13 1.820(4)
P1 C19 1.827(4)
P2 C25 1.822(4)
P2 C31 1.838(4)
P3 C37 1.835(4)
P3 C43 1.842(4)
P4 C49 1.827(4)
P4 C55 1.830(4)
F2 C2 1.370(4)
F3 C3 1.351(5)
F4 C4 1.349(5)
F5 C5 1.353(5)
F6 C6 1.362(4)
F8 C8 1.340(5)
F9 C9 1.355(5)
F10 C10 1.353(5)
F11 C11 1.357(5)
F12 C12 1.370(4)
O2 C61 1.276(5)
O3 C63 1.265(5)
C1 C2 1.375(5)
C1 C6 1.385(5)
C2 C3 1.376(6)
C3 C4 1.377(6)
C4 C5 1.377(6)
C5 C6 1.369(6)
C7 C12 1.373(6)
C7 C8 1.385(5)
C8 C9 1.380(6)
C9 C10 1.374(7)
C10 C11 1.369(6)
C11 C12 1.375(5)
C13 C18 1.381(6)
C13 C14 1.398(6)
C14 C15 1.385(6)
C15 C16 1.375(7)
C16 C17 1.388(7)
C17 C18 1.392(6)
C19 C24 1.390(5)
C19 C20 1.392(5)
C20 C21 1.382(6)
C21 C22 1.383(6)
C22 C23 1.376(6)
C23 C24 1.385(6)
C25 C30 1.388(5)
C25 C26 1.394(5)
C26 C27 1.387(5)
C27 C28 1.379(6)
C28 C29 1.387(6)
C29 C30 1.379(6)
C31 C32 1.391(6)
C31 C36 1.398(5)
C32 C33 1.397(6)
C33 C34 1.383(6)
C34 C35 1.372(6)
C35 C36 1.388(6)
C37 C42 1.365(6)
C37 C38 1.380(6)
C38 C39 1.377(7)
C39 C40 1.384(7)
C40 C41 1.352(7)
C41 C42 1.382(7)
C43 C48 1.389(6)
C43 C44 1.390(5)
C44 C45 1.371(6)
C45 C46 1.390(6)
C46 C47 1.377(6)
C47 C48 1.387(6)
C49 C50 1.396(5)
C49 C54 1.398(5)
C50 C51 1.383(6)
C51 C52 1.383(6)
C52 C53 1.386(6)
C53 C54 1.383(6)
C55 C56 1.389(5)
C55 C60 1.392(6)
C56 C57 1.389(5)
C57 C58 1.382(6)
C58 C59 1.382(6)
C59 C60 1.389(6)
C61 C62 1.383(6)
C61 C64 1.508(6)
C62 C63 1.397(6)
C63 C65 1.503(6)
N1 C78 1.518(5)
N1 C70 1.520(5)
N1 C74 1.521(5)
N1 C66 1.523(5)
C66 C67 1.516(6)
C67 C68 1.521(6)
C68 C69 1.532(7)
C70 C71 1.511(6)
C71 C72 1.519(6)
C72 C73 1.503(7)
C74 C75 1.515(6)
C75 C76 1.527(7)
C76 C77 1.497(10)
C78 C79 1.520(6)
C79 C80 1.511(7)
C80 C81 1.494(7)
O4 C82 1.150(7)
C82 C83 1.454(11)
C82 C84 1.486(11)
